data_4518497
loop_
_publ_author_name
'Wang, Jingdong'
'Liu, Yuxin'
'Wei, Zhonglin'
'Cao, Jungang'
'Liang, Dapeng'
'Lin, Yingjie'
'Duan, Hai-feng'

_publ_section_title
;
 Novel Chiral Thiourea Derived from Hydroquinine and l-Phenylglycinol: An
 Effective Catalyst for Enantio- and Diastereoselective Aza-Henry Reaction
;
_journal_issue 8
_journal_name_full 'ACS Omega'
_journal_page_first 5812
_journal_page_last 5824
_journal_paper_doi 10.1021/acsomega.0c06233
_journal_volume 6
_journal_year 2021
_chemical_absolute_configuration r
_chemical_formula_moiety '4(C22 H25 N3 O5)'
_chemical_formula_sum 'C88 H100 N12 O20'
_chemical_formula_weight 1645.79
_space_group_crystal_system monoclinic
_space_group_IT_number 5
_space_group_name_Hall 'C 2y'
_space_group_name_H-M_alt 'C 1 2 1'
_atom_sites_solution_hydrogens geom
_audit_creation_date 2021-01-27
_audit_creation_method
;
Olex2 1.2
(compiled 2018.05.29 svn.r3508 for OlexSys, GUI svn.r5506)
;
_cell_angle_alpha 90
_cell_angle_beta 120.2290(14)
_cell_angle_gamma 90
_cell_formula_units_Z 1
_cell_length_a 19.1751(19)
_cell_length_b 9.6598(10)
_cell_length_c 13.3995(13)
_cell_measurement_reflns_used 2650
_cell_measurement_temperature 100
_cell_measurement_theta_max 26.066
_cell_measurement_theta_min 2.441
_cell_volume 2144.5(4)
_computing_cell_refinement 'SAINT v6.45A (Bruker, 2003)'
_computing_data_reduction 'SAINT v6.45A (Bruker, 2003)'
_computing_molecular_graphics 'Olex2 (Dolomanov et al., 2009)'
_computing_publication_material 'Olex2 (Dolomanov et al., 2009)'
_computing_structure_refinement 'ShelXL (Sheldrick, 2015)'
_diffrn_ambient_temperature 100.0
_diffrn_measured_fraction_theta_full 0.999
_diffrn_measured_fraction_theta_max 0.997
_diffrn_measurement_device_type 'CCD Area Detector'
_diffrn_radiation_type MoK\a
_diffrn_radiation_wavelength 0.71073
_diffrn_reflns_av_R_equivalents 0.0182
_diffrn_reflns_av_unetI/netI 0.0372
_diffrn_reflns_Laue_measured_fraction_full 0.999
_diffrn_reflns_Laue_measured_fraction_max 0.997
_diffrn_reflns_limit_h_max 23
_diffrn_reflns_limit_h_min -21
_diffrn_reflns_limit_k_max 10
_diffrn_reflns_limit_k_min -12
_diffrn_reflns_limit_l_max 11
_diffrn_reflns_limit_l_min -16
_diffrn_reflns_number 6152
_diffrn_reflns_point_group_measured_fraction_full 0.919
_diffrn_reflns_point_group_measured_fraction_max 0.908
_diffrn_reflns_theta_full 25.242
_diffrn_reflns_theta_max 26.392
_diffrn_reflns_theta_min 1.759
_exptl_absorpt_coefficient_mu 0.091
_exptl_absorpt_correction_T_max 0.967997
_exptl_absorpt_correction_T_min 0.873997
_exptl_absorpt_correction_type multi-scan
_exptl_absorpt_process_details
;
SADABS v.2.10 (Bruker,2003) was used for absorption correction.
R(int) was 0.0305 before and 0.0213 after correction.
The Ratio of minimum to maximum transmission is 0.8740.
The \l/2 correction factor is 0.0015.
;
_exptl_crystal_colour 'clear light colourless'
_exptl_crystal_colour_lustre clear
_exptl_crystal_colour_modifier light
_exptl_crystal_colour_primary colourless
_exptl_crystal_density_diffrn 1.274
_exptl_crystal_description block
_exptl_crystal_F_000 872
_exptl_crystal_size_max 0.04
_exptl_crystal_size_mid 0.03
_exptl_crystal_size_min 0.01
_refine_diff_density_max 0.374
_refine_diff_density_min -0.358
_refine_diff_density_rms 0.043
_refine_ls_abs_structure_details
;
 Flack x determined using 1379 quotients [(I+)-(I-)]/[(I+)+(I-)]
 (Parsons, Flack and Wagner, Acta Cryst. B69 (2013) 249-259).
;
_refine_ls_abs_structure_Flack 0.5(6)
_refine_ls_extinction_method none
_refine_ls_goodness_of_fit_ref 1.049
_refine_ls_hydrogen_treatment constr
_refine_ls_matrix_type full
_refine_ls_number_parameters 275
_refine_ls_number_reflns 3990
_refine_ls_number_restraints 457
_refine_ls_restrained_S_all 1.170
_refine_ls_R_factor_all 0.0496
_refine_ls_R_factor_gt 0.0452
_refine_ls_shift/su_max 0.003
_refine_ls_shift/su_mean 0.000
_refine_ls_structure_factor_coef Fsqd
_refine_ls_weighting_details 'w=1/[\s^2^(Fo^2^)+(0.0417P)^2^+2.0053P] where P=(Fo^2^+2Fc^2^)/3'
_refine_ls_weighting_scheme calc
_refine_ls_wR_factor_gt 0.1031
_refine_ls_wR_factor_ref 0.1064
_reflns_Friedel_coverage 0.718
_reflns_Friedel_fraction_full 0.829
_reflns_Friedel_fraction_max 0.808
_reflns_number_gt 3689
_reflns_number_total 3990
_reflns_threshold_expression 'I > 2\s(I)'
_cod_data_source_file ao0c06233_si_001.cif
_cod_data_source_block ca228m_sx
_cod_depositor_comments 'Adding full bibliography for 4518497.cif.'
_cod_database_code 4518497
_shelx_shelxl_version_number 2018/3
_shelx_space_group_comment
;
The symmetry employed for this shelxl refinement is uniquely defined
by the following loop, which should always be used as a source of
symmetry information in preference to the above space-group names.
They are only intended as comments.
;
_shelx_estimated_absorpt_t_max 0.999
_shelx_estimated_absorpt_t_min 0.996
_olex2_refinement_description
;
1. Fixed Uiso
 At 1.2 times of:
  All C(H) groups, All C(H,H) groups, All N(H) groups
 At 1.5 times of:
  All C(H,H,H) groups
2. Uiso/Uaniso restraints and constraints
C1AA: within 2A with sigma of 0.01 and sigma for terminal atoms of 0.02
C3 \\sim C9 \\sim C10 \\sim C11 \\sim C12 \\sim C13 \\sim C14 \\sim C16 \\sim
C17 \\sim C18 \\sim C19 \\sim C20 \\sim C21 \\sim C22 \\sim C23 \\sim C24 \\sim
C25 \\sim C26 \\sim C27 \\sim C28 \\sim C0AA \\sim C1AA: within 3.8A with sigma
of 0.01 and sigma for terminal atoms of 0.02
3.a Ternary CH refined with riding coordinates:
 C20(H20)
3.b Secondary CH2 refined with riding coordinates:
 C16(H16A,H16B)
3.c Aromatic/amide H refined with riding coordinates:
 N5(H5), C10(H10), C11(H11), C18(H18), C19(H19), C22(H22), C23(H23), C28(H28),
 C0AA(H0AA), C1AA(H1AA)
3.d Idealised Me refined as rotating group:
 C13(H13A,H13B,H13C), C25(H25A,H25B,H25C), C26(H26A,H26B,H26C), C27(H27A,H27B,
 H27C)
;

loop_
_space_group_symop_operation_xyz
'x, y, z'
'-x, y, -z'
'x+1/2, y+1/2, z'
'-x+1/2, y+1/2, -z'

loop_
_atom_site_label
_atom_site_type_symbol
_atom_site_fract_x
_atom_site_fract_y
_atom_site_fract_z
_atom_site_U_iso_or_equiv
_atom_site_adp_type
_atom_site_occupancy
_atom_site_site_symmetry_order
_atom_site_calc_flag
_atom_site_refinement_flags_posn
_atom_site_refinement_flags_adp
_atom_site_refinement_flags_occupancy
_atom_site_disorder_assembly
_atom_site_disorder_group
O1 O 0.71211(13) 0.0519(2) 0.74784(18) 0.0264(5) Uani 1 1 d . . . . .
O2 O 0.72346(12) -0.0780(2) 0.97161(17) 0.0262(5) Uani 1 1 d . . . . .
C3 C 0.53965(17) -0.0674(3) 0.7163(2) 0.0216(6) Uani 1 1 d . U . . .
O4 O 0.78403(13) 0.2494(3) 0.82779(19) 0.0285(5) Uani 1 1 d . . . . .
N5 N 0.68299(14) 0.1953(3) 0.8553(2) 0.0201(5) Uani 1 1 d . . . . .
H5 H 0.691219 0.276211 0.889571 0.024 Uiso 1 1 calc R . . . .
N6 N 0.60283(15) -0.1390(3) 0.8101(2) 0.0222(6) Uani 1 1 d . . . . .
O7 O 0.57283(15) 0.3763(3) 0.8906(2) 0.0368(6) Uani 1 1 d . . . . .
O8 O 0.47139(14) 0.2523(3) 0.8649(2) 0.0447(7) Uani 1 1 d . . . . .
C9 C 0.65860(17) -0.0487(3) 0.8870(2) 0.0207(6) Uani 1 1 d . U . . .
C10 C 0.47508(19) -0.1234(4) 0.6175(3) 0.0280(7) Uani 1 1 d . U . . .
H10 H 0.468810 -0.220692 0.605888 0.034 Uiso 1 1 calc R . . . .
C11 C 0.49493(18) 0.1646(4) 0.6524(3) 0.0251(7) Uani 1 1 d . U . . .
H11 H 0.501585 0.261826 0.663750 0.030 Uiso 1 1 calc R . . . .
C12 C 0.62336(17) 0.1002(3) 0.8516(2) 0.0186(6) Uani 1 1 d . U . . .
C13 C 0.66460(19) 0.1694(4) 1.0620(2) 0.0273(7) Uani 1 1 d . U . . .
H13A H 0.693839 0.252862 1.062589 0.041 Uiso 1 1 calc GR . . . .
H13B H 0.701744 0.090418 1.089603 0.041 Uiso 1 1 calc GR . . . .
H13C H 0.642064 0.183031 1.112648 0.041 Uiso 1 1 calc GR . . . .
C14 C 0.72578(17) 0.1567(4) 0.8046(2) 0.0215(6) Uani 1 1 d . U . . .
N15 N 0.54230(16) 0.2675(3) 0.8950(2) 0.0277(6) Uani 1 1 d . . . . .
C16 C 0.6125(2) -0.2885(4) 0.8173(3) 0.0295(7) Uani 1 1 d . U . . .
H16A H 0.563001 -0.330904 0.809679 0.035 Uiso 1 1 calc R . . . .
H16B H 0.657957 -0.312856 0.894640 0.035 Uiso 1 1 calc R . . . .
C17 C 0.54956(17) 0.0741(3) 0.7336(2) 0.0200(6) Uani 1 1 d . U . . .
C18 C 0.42941(19) 0.1093(4) 0.5530(3) 0.0308(8) Uani 1 1 d . U . . .
H18 H 0.390717 0.169673 0.496082 0.037 Uiso 1 1 calc R . . . .
C19 C 0.6747(2) -0.2849(4) 0.6901(3) 0.0350(8) Uani 1 1 d . U . . .
H19 H 0.696997 -0.196436 0.720423 0.042 Uiso 1 1 calc R . . . .
C20 C 0.59668(18) 0.1411(3) 0.9398(2) 0.0223(6) Uani 1 1 d . U . . .
H20 H 0.563840 0.063007 0.943479 0.027 Uiso 1 1 calc R . . . .
C21 C 0.6281(2) -0.3502(4) 0.7262(3) 0.0352(8) Uani 1 1 d . U . . .
C22 C 0.42034(19) -0.0320(4) 0.5367(3) 0.0319(8) Uani 1 1 d . U . . .
H22 H 0.375427 -0.067310 0.468347 0.038 Uiso 1 1 calc R . . . .
C23 C 0.6898(3) -0.3469(5) 0.6091(3) 0.0465(10) Uani 1 1 d . U . . .
H23 H 0.722963 -0.301183 0.585437 0.056 Uiso 1 1 calc R . . . .
C24 C 0.84627(19) 0.2190(4) 0.7965(3) 0.0322(8) Uani 1 1 d . U . . .
C25 C 0.8998(3) 0.3464(5) 0.8416(4) 0.0520(12) Uani 1 1 d . U . . .
H25A H 0.920517 0.355851 0.924727 0.078 Uiso 1 1 calc GR . . . .
H25B H 0.868388 0.428822 0.801481 0.078 Uiso 1 1 calc GR . . . .
H25C H 0.945176 0.336690 0.827847 0.078 Uiso 1 1 calc GR . . . .
C26 C 0.8919(2) 0.0901(5) 0.8587(4) 0.0510(11) Uani 1 1 d . U . . .
H26A H 0.856742 0.009212 0.825678 0.077 Uiso 1 1 calc GR . . . .
H26B H 0.909102 0.097682 0.940894 0.077 Uiso 1 1 calc GR . . . .
H26C H 0.939375 0.079768 0.850028 0.077 Uiso 1 1 calc GR . . . .
C27 C 0.8081(2) 0.2091(5) 0.6660(3) 0.0453(10) Uani 1 1 d . U . . .
H27A H 0.777965 0.294226 0.630240 0.068 Uiso 1 1 calc GR . . . .
H27B H 0.771221 0.129808 0.637431 0.068 Uiso 1 1 calc GR . . . .
H27C H 0.850439 0.196907 0.646233 0.068 Uiso 1 1 calc GR . . . .
C28 C 0.5943(4) -0.4755(5) 0.6788(4) 0.0695(13) Uani 1 1 d . U . . .
H28 H 0.560706 -0.520763 0.701869 0.083 Uiso 1 1 calc R . . . .
C0AA C 0.6576(4) -0.4721(5) 0.5639(4) 0.0670(13) Uani 1 1 d . U . . .
H0AA H 0.668785 -0.514654 0.509498 0.080 Uiso 1 1 calc R . . . .
C1AA C 0.6089(4) -0.5374(6) 0.5969(5) 0.0847(15) Uani 1 1 d . U . . .
H1AA H 0.585115 -0.624253 0.564205 0.102 Uiso 1 1 calc R . . . .

loop_
_atom_site_aniso_label
_atom_site_aniso_U_11
_atom_site_aniso_U_22
_atom_site_aniso_U_33
_atom_site_aniso_U_23
_atom_site_aniso_U_13
_atom_site_aniso_U_12
O1 0.0259(11) 0.0300(14) 0.0265(11) -0.0094(10) 0.0157(9) -0.0053(10)
O2 0.0238(11) 0.0301(14) 0.0203(11) 0.0038(10) 0.0080(9) 0.0082(10)
C3 0.0237(14) 0.0232(16) 0.0200(13) 0.0005(12) 0.0124(11) -0.0026(12)
O4 0.0243(11) 0.0340(14) 0.0343(12) -0.0113(10) 0.0200(10) -0.0105(10)
N5 0.0207(12) 0.0186(14) 0.0224(12) -0.0054(10) 0.0120(10) -0.0037(10)
N6 0.0275(14) 0.0172(14) 0.0222(13) 0.0009(10) 0.0127(11) -0.0005(11)
O7 0.0418(14) 0.0258(15) 0.0462(15) -0.0016(11) 0.0247(12) 0.0021(12)
O8 0.0262(12) 0.056(2) 0.0584(17) 0.0081(14) 0.0257(12) 0.0116(12)
C9 0.0265(14) 0.0213(16) 0.0205(13) 0.0001(12) 0.0165(12) 0.0012(12)
C10 0.0317(16) 0.0269(17) 0.0253(15) -0.0058(13) 0.0142(13) -0.0102(14)
C11 0.0235(14) 0.0259(17) 0.0252(14) 0.0032(13) 0.0117(12) -0.0002(13)
C12 0.0189(13) 0.0217(16) 0.0164(13) -0.0008(11) 0.0098(11) 0.0001(12)
C13 0.0287(16) 0.034(2) 0.0217(14) -0.0046(14) 0.0145(13) -0.0014(14)
C14 0.0188(14) 0.0259(16) 0.0172(13) -0.0020(13) 0.0072(11) -0.0007(12)
N15 0.0282(14) 0.0337(18) 0.0269(14) -0.0017(12) 0.0182(12) 0.0044(12)
C16 0.0430(17) 0.0196(17) 0.0300(15) 0.0027(13) 0.0214(14) -0.0010(14)
C17 0.0198(13) 0.0246(16) 0.0183(13) -0.0002(12) 0.0117(11) -0.0028(12)
C18 0.0238(15) 0.037(2) 0.0225(15) 0.0076(14) 0.0049(13) 0.0013(14)
C19 0.0453(18) 0.0310(19) 0.0277(15) 0.0016(14) 0.0176(14) 0.0081(16)
C20 0.0234(14) 0.0240(17) 0.0222(14) -0.0014(12) 0.0134(12) -0.0006(13)
C21 0.057(2) 0.0201(17) 0.0317(16) 0.0040(14) 0.0245(15) 0.0053(16)
C22 0.0257(15) 0.042(2) 0.0216(15) -0.0048(14) 0.0071(13) -0.0102(15)
C23 0.068(3) 0.044(2) 0.0352(18) 0.0104(18) 0.0313(18) 0.020(2)
C24 0.0260(16) 0.042(2) 0.0348(17) -0.0108(16) 0.0200(14) -0.0088(16)
C25 0.045(2) 0.065(3) 0.065(3) -0.028(2) 0.042(2) -0.025(2)
C26 0.0282(19) 0.066(3) 0.059(3) 0.001(2) 0.0225(19) 0.006(2)
C27 0.044(2) 0.067(3) 0.0373(19) -0.0100(19) 0.0292(17) -0.014(2)
C28 0.128(3) 0.034(2) 0.071(3) -0.013(2) 0.068(3) -0.017(2)
C0AA 0.128(4) 0.035(3) 0.058(2) -0.002(2) 0.062(3) 0.015(3)
C1AA 0.153(4) 0.040(3) 0.080(3) -0.017(2) 0.073(3) -0.014(3)

loop_
_atom_type_symbol
_atom_type_description
_atom_type_scat_dispersion_real
_atom_type_scat_dispersion_imag
_atom_type_scat_source
C C 0.0033 0.0016 'International Tables Vol C Tables 4.2.6.8 and 6.1.1.4'
H H 0.0000 0.0000 'International Tables Vol C Tables 4.2.6.8 and 6.1.1.4'
N N 0.0061 0.0033 'International Tables Vol C Tables 4.2.6.8 and 6.1.1.4'
O O 0.0106 0.0060 'International Tables Vol C Tables 4.2.6.8 and 6.1.1.4'

loop_
_geom_angle_atom_site_label_1
_geom_angle_atom_site_label_2
_geom_angle_atom_site_label_3
_geom_angle
_geom_angle_site_symmetry_1
_geom_angle_site_symmetry_3
_geom_angle_publ_flag
C10 C3 N6 127.7(3) . . ?
C17 C3 N6 110.6(3) . . ?
C17 C3 C10 121.7(3) . . ?
C14 O4 C24 119.9(3) . . ?
C14 N5 C12 118.4(3) . . ?
C3 N6 C16 124.7(3) . . ?
C9 N6 C3 110.8(3) . . ?
C9 N6 C16 124.1(3) . . ?
O2 C9 N6 126.7(3) . . ?
O2 C9 C12 125.4(3) . . ?
N6 C9 C12 107.8(2) . . ?
C22 C10 C3 117.3(3) . . ?
C17 C11 C18 118.1(3) . . ?
N5 C12 C9 111.2(2) . . ?
N5 C12 C17 116.5(2) . . ?
N5 C12 C20 111.7(2) . . ?
C17 C12 C9 101.4(2) . . ?
C17 C12 C20 110.0(2) . . ?
C20 C12 C9 105.1(2) . . ?
O1 C14 O4 126.5(3) . . ?
O1 C14 N5 123.4(3) . . ?
O4 C14 N5 110.1(3) . . ?
O7 N15 C20 117.5(3) . . ?
O8 N15 O7 124.9(3) . . ?
O8 N15 C20 117.7(3) . . ?
N6 C16 C21 114.0(3) . . ?
C3 C17 C12 108.4(3) . . ?
C11 C17 C3 120.6(3) . . ?
C11 C17 C12 130.9(3) . . ?
C22 C18 C11 120.7(3) . . ?
C21 C19 C23 120.5(4) . . ?
C13 C20 C12 115.7(2) . . ?
C13 C20 N15 109.1(3) . . ?
N15 C20 C12 109.0(2) . . ?
C19 C21 C16 122.2(3) . . ?
C19 C21 C28 119.0(4) . . ?
C28 C21 C16 118.8(4) . . ?
C18 C22 C10 121.5(3) . . ?
C0AA C23 C19 120.4(4) . . ?
O4 C24 C25 101.9(3) . . ?
O4 C24 C26 109.4(3) . . ?
O4 C24 C27 110.4(3) . . ?
C25 C24 C27 110.3(3) . . ?
C26 C24 C25 111.1(3) . . ?
C26 C24 C27 113.1(3) . . ?
C21 C28 C1AA 120.6(5) . . ?
C23 C0AA C1AA 119.8(4) . . ?
C0AA C1AA C28 119.7(5) . . ?

loop_
_geom_bond_atom_site_label_1
_geom_bond_atom_site_label_2
_geom_bond_distance
_geom_bond_site_symmetry_2
_geom_bond_publ_flag
O1 C14 1.213(4) . ?
O2 C9 1.222(4) . ?
C3 N6 1.411(4) . ?
C3 C10 1.389(4) . ?
C3 C17 1.383(5) . ?
O4 C14 1.341(4) . ?
O4 C24 1.480(4) . ?
N5 C12 1.448(4) . ?
N5 C14 1.354(4) . ?
N6 C9 1.363(4) . ?
N6 C16 1.453(4) . ?
O7 N15 1.219(4) . ?
O8 N15 1.217(3) . ?
C9 C12 1.558(4) . ?
C10 C22 1.382(5) . ?
C11 C17 1.377(4) . ?
C11 C18 1.397(5) . ?
C12 C17 1.521(4) . ?
C12 C20 1.557(4) . ?
C13 C20 1.518(4) . ?
N15 C20 1.519(4) . ?
C16 C21 1.517(5) . ?
C18 C22 1.380(5) . ?
C19 C21 1.367(5) . ?
C19 C23 1.391(5) . ?
C21 C28 1.369(6) . ?
C23 C0AA 1.354(7) . ?
C24 C25 1.520(5) . ?
C24 C26 1.509(6) . ?
C24 C27 1.521(5) . ?
C28 C1AA 1.395(7) . ?
C0AA C1AA 1.373(8) . ?
